data_4000921
loop_
_publ_author_name
'Guch, Mykhailo'
'Sankar, Cheriyedath Raj'
'Assoud, Abdeljalil'
'Kleinke, Holger'

_publ_section_title
;
 Crystal Structure and Physical Properties of the New Antimonide
 Hf3Cu2Ge3.58Sb1.42
;
_journal_issue 23
_journal_name_full 'Chemistry of Materials'
_journal_page_first 6433
_journal_paper_doi 10.1021/cm102632a
_journal_volume 22
_journal_year 2010
_chemical_formula_sum 'Cu2 Ge3.58 Hf3 Sb1.42'
_chemical_formula_weight 1095.55
_chemical_name_systematic
; 
 ? 
;
_space_group_IT_number 129
_symmetry_cell_setting tetragonal
_symmetry_space_group_name_Hall '-P 4a 2a'
_symmetry_space_group_name_H-M 'P 4/n m m :2'
_atom_sites_solution_hydrogens none
_atom_sites_solution_primary direct
_atom_sites_solution_secondary difmap
_audit_creation_method SHELXL-97
_cell_angle_alpha 90.00
_cell_angle_beta 90.00
_cell_angle_gamma 90.00
_cell_formula_units_Z 2
_cell_length_a 3.8023(6)
_cell_length_b 3.8023(6)
_cell_length_c 24.575(4)
_cell_measurement_temperature 298(2)
_cell_volume 355.29(10)
_computing_structure_refinement 'SHELXL-97 (Sheldrick, 1997)'
_computing_structure_solution 'SHELXS-97 (Sheldrick, 1990)'
_diffrn_ambient_temperature 298(2)
_diffrn_measured_fraction_theta_full 0.988
_diffrn_measured_fraction_theta_max 0.988
_diffrn_radiation_monochromator graphite
_diffrn_radiation_source 'fine-focus sealed tube'
_diffrn_radiation_type MoK\a
_diffrn_radiation_wavelength 0.71073
_diffrn_reflns_av_R_equivalents 0.0469
_diffrn_reflns_av_sigmaI/netI 0.0272
_diffrn_reflns_limit_h_max 5
_diffrn_reflns_limit_h_min -5
_diffrn_reflns_limit_k_max 5
_diffrn_reflns_limit_k_min -4
_diffrn_reflns_limit_l_max 27
_diffrn_reflns_limit_l_min -34
_diffrn_reflns_number 2670
_diffrn_reflns_theta_full 30.03
_diffrn_reflns_theta_max 30.03
_diffrn_reflns_theta_min 3.32
_exptl_absorpt_coefficient_mu 69.563
_exptl_absorpt_correction_T_max 0.746
_exptl_absorpt_correction_T_min 0.258
_exptl_absorpt_correction_type empirical
_exptl_absorpt_process_details APEX2
_exptl_crystal_colour Black
_exptl_crystal_density_diffrn 10.241
_exptl_crystal_density_method 'not measured'
_exptl_crystal_description needle
_exptl_crystal_F_000 921.2
_exptl_crystal_size_max 0.100
_exptl_crystal_size_mid 0.020
_exptl_crystal_size_min 0.020
_refine_diff_density_max 3.364
_refine_diff_density_min -1.888
_refine_diff_density_rms 0.388
_refine_ls_extinction_coef 0.0020(2)
_refine_ls_extinction_expression Fc^*^=kFc[1+0.001xFc^2^\l^3^/sin(2\q)]^-1/4^
_refine_ls_extinction_method SHELXL
_refine_ls_goodness_of_fit_ref 1.257
_refine_ls_hydrogen_treatment none
_refine_ls_matrix_type full
_refine_ls_number_parameters 30
_refine_ls_number_reflns 395
_refine_ls_number_restraints 0
_refine_ls_restrained_S_all 1.257
_refine_ls_R_factor_all 0.0246
_refine_ls_R_factor_gt 0.0240
_refine_ls_shift/su_max 0.000
_refine_ls_shift/su_mean 0.000
_refine_ls_structure_factor_coef Fsqd
_refine_ls_weighting_details 'calc w=1/[\s^2^(Fo^2^)+(0.0175P)^2^+4.4443P] where P=(Fo^2^+2Fc^2^)/3'
_refine_ls_weighting_scheme calc
_refine_ls_wR_factor_gt 0.0563
_refine_ls_wR_factor_ref 0.0567
_reflns_number_gt 383
_reflns_number_total 395
_reflns_threshold_expression >2sigma(I)
_cod_data_source_file cm102632a_si_001.cif
_cod_data_source_block Hf3Cu2Ge358Sb142
_cod_original_sg_symbol_H-M P4/nmm
_cod_database_code 4000921

loop_
_symmetry_equiv_pos_as_xyz
'x, y, z'
'-x+1/2, -y+1/2, z'
'-y+1/2, x, z'
'y, -x+1/2, z'
'-x, y+1/2, -z'
'x+1/2, -y, -z'
'y+1/2, x+1/2, -z'
'-y, -x, -z'
'-x, -y, -z'
'x-1/2, y-1/2, -z'
'y-1/2, -x, -z'
'-y, x-1/2, -z'
'x, -y-1/2, z'
'-x-1/2, y, z'
'-y-1/2, -x-1/2, z'
'y, x, z'

loop_
_atom_site_label
_atom_site_type_symbol
_atom_site_fract_x
_atom_site_fract_y
_atom_site_fract_z
_atom_site_U_iso_or_equiv
_atom_site_adp_type
_atom_site_occupancy
_atom_site_symmetry_multiplicity
_atom_site_calc_flag
_atom_site_refinement_flags
Hf1 Hf 0.2500 0.2500 0.26298(3) 0.00795(19) Uani 1 8 d S
Hf2 Hf 0.2500 0.2500 0.91304(3) 0.00576(19) Uani 1 8 d S
Hf3 Hf 0.2500 0.2500 0.54311(3) 0.00522(19) Uani 1 8 d S
Cu1 Cu 0.7500 0.2500 0.36463(6) 0.0084(3) Uani 1 4 d S
Ge1 Ge 0.7500 0.2500 0.17393(5) 0.0080(4) Uani 0.883(14) 4 d SP
Sb1 Sb 0.7500 0.2500 0.17393(5) 0.0080(4) Uani 0.117(14) 4 d SP
Ge2 Ge 0.2500 0.2500 0.70218(7) 0.0057(5) Uani 0.817(18) 8 d SP
Sb2 Sb 0.2500 0.2500 0.70218(7) 0.0057(5) Uani 0.183(18) 8 d SP
Ge3 Ge 0.2500 0.2500 0.43203(7) 0.0070(4) Uani 1 8 d S
Sb3 Sb 0.2500 0.2500 0.03917(4) 0.0056(2) Uani 1 8 d S

loop_
_atom_site_aniso_label
_atom_site_aniso_U_11
_atom_site_aniso_U_22
_atom_site_aniso_U_33
_atom_site_aniso_U_23
_atom_site_aniso_U_13
_atom_site_aniso_U_12
Hf1 0.0081(2) 0.0081(2) 0.0077(3) 0.000 0.000 0.000
Hf2 0.0057(2) 0.0057(2) 0.0058(3) 0.000 0.000 0.000
Hf3 0.0042(2) 0.0042(2) 0.0072(3) 0.000 0.000 0.000
Cu1 0.0080(7) 0.0091(7) 0.0082(7) 0.000 0.000 0.000
Ge1 0.0087(6) 0.0079(6) 0.0074(7) 0.000 0.000 0.000
Sb1 0.0087(6) 0.0079(6) 0.0074(7) 0.000 0.000 0.000
Ge2 0.0047(6) 0.0047(6) 0.0076(8) 0.000 0.000 0.000
Sb2 0.0047(6) 0.0047(6) 0.0076(8) 0.000 0.000 0.000
Ge3 0.0048(5) 0.0048(5) 0.0115(9) 0.000 0.000 0.000
Sb3 0.0046(3) 0.0046(3) 0.0077(5) 0.000 0.000 0.000

loop_
_atom_type_symbol
_atom_type_description
_atom_type_scat_dispersion_real
_atom_type_scat_dispersion_imag
_atom_type_scat_source
Cu Cu 0.3201 1.2651 'International Tables Vol C Tables 4.2.6.8 and 6.1.1.4'
Ge Ge 0.1547 1.8001 'International Tables Vol C Tables 4.2.6.8 and 6.1.1.4'
Sb Sb -0.5866 1.5461 'International Tables Vol C Tables 4.2.6.8 and 6.1.1.4'
Hf Hf -0.5830 6.1852 'International Tables Vol C Tables 4.2.6.8 and 6.1.1.4'

loop_
_geom_angle_atom_site_label_1
_geom_angle_atom_site_label_2
_geom_angle_atom_site_label_3
_geom_angle
_geom_angle_site_symmetry_1
_geom_angle_site_symmetry_3
Sb2 Hf1 Ge2 0.00(6) 9_666 9_666
Sb2 Hf1 Sb2 144.68(7) 9_666 9_556
Ge2 Hf1 Sb2 144.68(7) 9_666 9_556
Sb2 Hf1 Ge2 144.68(7) 9_666 9_556
Ge2 Hf1 Ge2 144.68(7) 9_666 9_556
Sb2 Hf1 Ge2 0.00(6) 9_556 9_556
Sb2 Hf1 Sb2 84.72(2) 9_666 9_566
Ge2 Hf1 Sb2 84.72(2) 9_666 9_566
Sb2 Hf1 Sb2 84.72(2) 9_556 9_566
Ge2 Hf1 Sb2 84.72(2) 9_556 9_566
Sb2 Hf1 Sb2 84.72(2) 9_666 9_656
Ge2 Hf1 Sb2 84.72(2) 9_666 9_656
Sb2 Hf1 Sb2 84.72(2) 9_556 9_656
Ge2 Hf1 Sb2 84.72(2) 9_556 9_656
Sb2 Hf1 Sb2 144.68(7) 9_566 9_656
Sb2 Hf1 Ge2 84.72(2) 9_666 9_566
Ge2 Hf1 Ge2 84.72(2) 9_666 9_566
Sb2 Hf1 Ge2 84.72(2) 9_556 9_566
Ge2 Hf1 Ge2 84.72(2) 9_556 9_566
Sb2 Hf1 Ge2 0.00(6) 9_566 9_566
Sb2 Hf1 Ge2 144.68(7) 9_656 9_566
Sb2 Hf1 Ge2 84.72(2) 9_666 9_656
Ge2 Hf1 Ge2 84.72(2) 9_666 9_656
Sb2 Hf1 Ge2 84.72(2) 9_556 9_656
Ge2 Hf1 Ge2 84.72(2) 9_556 9_656
Sb2 Hf1 Ge2 144.68(7) 9_566 9_656
Sb2 Hf1 Ge2 0.00(6) 9_656 9_656
Ge2 Hf1 Ge2 144.68(7) 9_566 9_656
Sb2 Hf1 Ge1 132.14(3) 9_666 1_455
Ge2 Hf1 Ge1 132.14(3) 9_666 1_455
Sb2 Hf1 Ge1 77.71(3) 9_556 1_455
Ge2 Hf1 Ge1 77.71(3) 9_556 1_455
Sb2 Hf1 Ge1 77.71(3) 9_566 1_455
Sb2 Hf1 Ge1 132.14(3) 9_656 1_455
Ge2 Hf1 Ge1 77.71(3) 9_566 1_455
Ge2 Hf1 Ge1 132.14(3) 9_656 1_455
Sb2 Hf1 Ge1 132.14(3) 9_666 3_545
Ge2 Hf1 Ge1 132.14(3) 9_666 3_545
Sb2 Hf1 Ge1 77.71(3) 9_556 3_545
Ge2 Hf1 Ge1 77.71(3) 9_556 3_545
Sb2 Hf1 Ge1 132.14(3) 9_566 3_545
Sb2 Hf1 Ge1 77.71(3) 9_656 3_545
Ge2 Hf1 Ge1 132.14(3) 9_566 3_545
Ge2 Hf1 Ge1 77.71(3) 9_656 3_545
Ge1 Hf1 Ge1 55.26(2) 1_455 3_545
Sb2 Hf1 Sb1 132.14(3) 9_666 1_455
Ge2 Hf1 Sb1 132.14(3) 9_666 1_455
Sb2 Hf1 Sb1 77.71(3) 9_556 1_455
Ge2 Hf1 Sb1 77.71(3) 9_556 1_455
Sb2 Hf1 Sb1 77.71(3) 9_566 1_455
Sb2 Hf1 Sb1 132.14(3) 9_656 1_455
Ge2 Hf1 Sb1 77.71(3) 9_566 1_455
Ge2 Hf1 Sb1 132.14(3) 9_656 1_455
Ge1 Hf1 Sb1 0.00(3) 1_455 1_455
Ge1 Hf1 Sb1 55.26(2) 3_545 1_455
Sb2 Hf1 Sb1 132.14(3) 9_666 3_545
Ge2 Hf1 Sb1 132.14(3) 9_666 3_545
Sb2 Hf1 Sb1 77.71(3) 9_556 3_545
Ge2 Hf1 Sb1 77.71(3) 9_556 3_545
Sb2 Hf1 Sb1 132.14(3) 9_566 3_545
Sb2 Hf1 Sb1 77.71(3) 9_656 3_545
Ge2 Hf1 Sb1 132.14(3) 9_566 3_545
Ge2 Hf1 Sb1 77.71(3) 9_656 3_545
Ge1 Hf1 Sb1 55.26(2) 1_455 3_545
Ge1 Hf1 Sb1 0.00(3) 3_545 3_545
Sb1 Hf1 Sb1 55.26(2) 1_455 3_545
Sb1 Hf2 Ge1 56.06(2) 11_566 9_656
Sb1 Hf2 Sb1 56.06(2) 11_566 9_656
Ge1 Hf2 Sb1 0.0 9_656 9_656
Sb1 Hf2 Ge1 0.0 11_566 11_566
Ge1 Hf2 Ge1 56.06(2) 9_656 11_566
Sb1 Hf2 Ge1 56.06(2) 9_656 11_566
Sb1 Hf2 Sb1 83.31(4) 11_566 11_666
Ge1 Hf2 Sb1 56.06(2) 9_656 11_666
Sb1 Hf2 Sb1 56.06(2) 9_656 11_666
Ge1 Hf2 Sb1 83.31(4) 11_566 11_666
Sb1 Hf2 Ge1 83.31(4) 11_566 11_666
Ge1 Hf2 Ge1 56.06(2) 9_656 11_666
Sb1 Hf2 Ge1 56.06(2) 9_656 11_666
Ge1 Hf2 Ge1 83.31(4) 11_566 11_666
Sb1 Hf2 Ge1 0.00(3) 11_666 11_666
Sb1 Hf2 Sb1 56.06(2) 11_566 9_666
Ge1 Hf2 Sb1 83.31(4) 9_656 9_666
Sb1 Hf2 Sb1 83.31(4) 9_656 9_666
Ge1 Hf2 Sb1 56.06(2) 11_566 9_666
Sb1 Hf2 Sb1 56.06(2) 11_666 9_666
Ge1 Hf2 Sb1 56.06(2) 11_666 9_666
Sb1 Hf2 Ge1 56.06(2) 11_566 9_666
Ge1 Hf2 Ge1 83.31(4) 9_656 9_666
Sb1 Hf2 Ge1 83.31(4) 9_656 9_666
Ge1 Hf2 Ge1 56.06(2) 11_566 9_666
Sb1 Hf2 Ge1 56.06(2) 11_666 9_666
Ge1 Hf2 Ge1 56.06(2) 11_666 9_666
Sb1 Hf2 Ge1 0.00(3) 9_666 9_666
Sb1 Hf2 Sb3 136.867(18) 11_566 9_666
Ge1 Hf2 Sb3 136.867(18) 9_656 9_666
Sb1 Hf2 Sb3 136.867(18) 9_656 9_666
Ge1 Hf2 Sb3 136.867(18) 11_566 9_666
Sb1 Hf2 Sb3 82.44(2) 11_666 9_666
Ge1 Hf2 Sb3 82.44(2) 11_666 9_666
Sb1 Hf2 Sb3 82.44(2) 9_666 9_666
Ge1 Hf2 Sb3 82.44(2) 9_666 9_666
Sb1 Hf2 Sb3 82.44(2) 11_566 9_556
Ge1 Hf2 Sb3 82.44(2) 9_656 9_556
Sb1 Hf2 Sb3 82.44(2) 9_656 9_556
Ge1 Hf2 Sb3 82.44(2) 11_566 9_556
Sb1 Hf2 Sb3 136.867(18) 11_666 9_556
Ge1 Hf2 Sb3 136.867(18) 11_666 9_556
Sb1 Hf2 Sb3 136.867(18) 9_666 9_556
Ge1 Hf2 Sb3 136.867(18) 9_666 9_556
Sb3 Hf2 Sb3 132.81(5) 9_666 9_556
Sb1 Hf2 Sb3 82.44(2) 11_566 9_566
Ge1 Hf2 Sb3 136.867(18) 9_656 9_566
Sb1 Hf2 Sb3 136.867(18) 9_656 9_566
Ge1 Hf2 Sb3 82.44(2) 11_566 9_566
Sb1 Hf2 Sb3 136.867(18) 11_666 9_566
Ge1 Hf2 Sb3 136.867(18) 11_666 9_566
Sb1 Hf2 Sb3 82.44(2) 9_666 9_566
Ge1 Hf2 Sb3 82.44(2) 9_666 9_566
Sb3 Hf2 Sb3 80.779(17) 9_666 9_566
Sb3 Hf2 Sb3 80.779(17) 9_556 9_566
Sb1 Hf2 Sb3 136.867(18) 11_566 9_656
Ge1 Hf2 Sb3 82.44(2) 9_656 9_656
Sb1 Hf2 Sb3 82.44(2) 9_656 9_656
Ge1 Hf2 Sb3 136.867(18) 11_566 9_656
Sb1 Hf2 Sb3 82.44(2) 11_666 9_656
Ge1 Hf2 Sb3 82.44(2) 11_666 9_656
Sb1 Hf2 Sb3 136.867(18) 9_666 9_656
Ge1 Hf2 Sb3 136.867(18) 9_666 9_656
Sb3 Hf2 Sb3 80.779(17) 9_666 9_656
Sb3 Hf2 Sb3 80.779(17) 9_556 9_656
Sb3 Hf2 Sb3 132.81(5) 9_566 9_656
Ge3 Hf3 Ge3 102.80(4) . 9_666
Ge3 Hf3 Ge3 102.80(4) . 9_556
Ge3 Hf3 Ge3 154.40(8) 9_666 9_556
Ge3 Hf3 Ge3 102.80(4) . 9_566
Ge3 Hf3 Ge3 87.187(17) 9_666 9_566
Ge3 Hf3 Ge3 87.187(17) 9_556 9_566
Ge3 Hf3 Ge3 102.80(4) . 9_656
Ge3 Hf3 Ge3 87.187(17) 9_666 9_656
Ge3 Hf3 Ge3 87.187(17) 9_556 9_656
Ge3 Hf3 Ge3 154.40(8) 9_566 9_656
Ge3 Hf3 Cu1 140.02(2) . 11_666
Ge3 Hf3 Cu1 52.21(3) 9_666 11_666
Ge3 Hf3 Cu1 105.86(4) 9_556 11_666
Ge3 Hf3 Cu1 105.86(4) 9_566 11_666
Ge3 Hf3 Cu1 52.21(3) 9_656 11_666
Ge3 Hf3 Cu1 140.02(2) . 9_666
Ge3 Hf3 Cu1 52.21(3) 9_666 9_666
Ge3 Hf3 Cu1 105.86(4) 9_556 9_666
Ge3 Hf3 Cu1 52.21(3) 9_566 9_666
Ge3 Hf3 Cu1 105.86(4) 9_656 9_666
Cu1 Hf3 Cu1 54.04(3) 11_666 9_666
Ge3 Hf3 Cu1 140.02(2) . 9_656
Ge3 Hf3 Cu1 105.86(4) 9_666 9_656
Ge3 Hf3 Cu1 52.21(3) 9_556 9_656
Ge3 Hf3 Cu1 105.86(4) 9_566 9_656
Ge3 Hf3 Cu1 52.21(3) 9_656 9_656
Cu1 Hf3 Cu1 54.04(3) 11_666 9_656
Cu1 Hf3 Cu1 79.96(4) 9_666 9_656
Ge3 Hf3 Cu1 140.02(2) . 11_566
Ge3 Hf3 Cu1 105.86(4) 9_666 11_566
Ge3 Hf3 Cu1 52.21(3) 9_556 11_566
Ge3 Hf3 Cu1 52.21(3) 9_566 11_566
Ge3 Hf3 Cu1 105.86(4) 9_656 11_566
Cu1 Hf3 Cu1 79.96(4) 11_666 11_566
Cu1 Hf3 Cu1 54.04(3) 9_666 11_566
Cu1 Hf3 Cu1 54.04(3) 9_656 11_566
Ge3 Hf3 Hf3 51.756(19) . 9_556
Ge3 Hf3 Hf3 154.55(5) 9_666 9_556
Ge3 Hf3 Hf3 51.04(4) 9_556 9_556
Ge3 Hf3 Hf3 97.88(2) 9_566 9_556
Ge3 Hf3 Hf3 97.88(2) 9_656 9_556
Cu1 Hf3 Hf3 146.217(11) 11_666 9_556
Cu1 Hf3 Hf3 146.217(11) 9_666 9_556
Cu1 Hf3 Hf3 96.75(2) 9_656 9_556
Cu1 Hf3 Hf3 96.75(2) 11_566 9_556
Ge3 Hf3 Hf3 51.756(19) . 9_656
Ge3 Hf3 Hf3 97.88(2) 9_666 9_656
Ge3 Hf3 Hf3 97.88(2) 9_556 9_656
Ge3 Hf3 Hf3 154.55(5) 9_566 9_656
Ge3 Hf3 Hf3 51.04(4) 9_656 9_656
Cu1 Hf3 Hf3 96.75(2) 11_666 9_656
Cu1 Hf3 Hf3 146.217(11) 9_666 9_656
Cu1 Hf3 Hf3 96.75(2) 9_656 9_656
Cu1 Hf3 Hf3 146.217(11) 11_566 9_656
Hf3 Hf3 Hf3 67.47(2) 9_556 9_656
Ge3 Hf3 Hf3 51.756(19) . 9_566
Ge3 Hf3 Hf3 97.88(2) 9_666 9_566
Ge3 Hf3 Hf3 97.88(2) 9_556 9_566
Ge3 Hf3 Hf3 51.04(4) 9_566 9_566
Ge3 Hf3 Hf3 154.55(5) 9_656 9_566
Cu1 Hf3 Hf3 146.217(11) 11_666 9_566
Cu1 Hf3 Hf3 96.75(2) 9_666 9_566
Cu1 Hf3 Hf3 146.217(11) 9_656 9_566
Cu1 Hf3 Hf3 96.75(2) 11_566 9_566
Hf3 Hf3 Hf3 67.47(2) 9_556 9_566
Hf3 Hf3 Hf3 103.51(4) 9_656 9_566
Sb2 Cu1 Ge2 0.00(6) 9_656 9_656
Sb2 Cu1 Sb2 98.37(8) 9_656 9_666
Ge2 Cu1 Sb2 98.37(8) 9_656 9_666
Sb2 Cu1 Ge2 98.37(8) 9_656 9_666
Ge2 Cu1 Ge2 98.37(8) 9_656 9_666
Sb2 Cu1 Ge2 0.00(6) 9_666 9_666
Sb2 Cu1 Ge3 115.43(2) 9_656 1_655
Ge2 Cu1 Ge3 115.43(2) 9_656 1_655
Sb2 Cu1 Ge3 115.43(2) 9_666 1_655
Ge2 Cu1 Ge3 115.43(2) 9_666 1_655
Sb2 Cu1 Ge3 115.43(2) 9_656 .
Ge2 Cu1 Ge3 115.43(2) 9_656 .
Sb2 Cu1 Ge3 115.43(2) 9_666 .
Ge2 Cu1 Ge3 115.43(2) 9_666 .
Ge3 Cu1 Ge3 97.87(8) 1_655 .
Sb2 Cu1 Cu1 57.65(2) 9_656 3_545
Ge2 Cu1 Cu1 57.65(2) 9_656 3_545
Sb2 Cu1 Cu1 122.35(2) 9_666 3_545
Ge2 Cu1 Cu1 122.35(2) 9_666 3_545
Ge3 Cu1 Cu1 122.22(2) 1_655 3_545
Ge3 Cu1 Cu1 57.78(2) . 3_545
Sb2 Cu1 Cu1 122.35(2) 9_656 3_655
Ge2 Cu1 Cu1 122.35(2) 9_656 3_655
Sb2 Cu1 Cu1 57.65(2) 9_666 3_655
Ge2 Cu1 Cu1 57.65(2) 9_666 3_655
Ge3 Cu1 Cu1 57.78(2) 1_655 3_655
Ge3 Cu1 Cu1 122.22(2) . 3_655
Cu1 Cu1 Cu1 180.0 3_545 3_655
Sb2 Cu1 Cu1 57.65(2) 9_656 3_645
Ge2 Cu1 Cu1 57.65(2) 9_656 3_645
Sb2 Cu1 Cu1 122.35(2) 9_666 3_645
Ge2 Cu1 Cu1 122.35(2) 9_666 3_645
Ge3 Cu1 Cu1 57.78(2) 1_655 3_645
Ge3 Cu1 Cu1 122.22(2) . 3_645
Cu1 Cu1 Cu1 90.0 3_545 3_645
Cu1 Cu1 Cu1 90.0 3_655 3_645
Sb2 Cu1 Cu1 122.35(2) 9_656 3
Ge2 Cu1 Cu1 122.35(2) 9_656 3
Sb2 Cu1 Cu1 57.65(2) 9_666 3
Ge2 Cu1 Cu1 57.65(2) 9_666 3
Ge3 Cu1 Cu1 122.22(2) 1_655 3
Ge3 Cu1 Cu1 57.78(2) . 3
Cu1 Cu1 Cu1 90.0 3_545 3
Cu1 Cu1 Cu1 90.0 3_655 3
Cu1 Cu1 Cu1 180.0 3_645 3
Sb2 Cu1 Hf3 170.79(5) 9_656 9_666
Ge2 Cu1 Hf3 170.79(5) 9_656 9_666
Sb2 Cu1 Hf3 90.83(3) 9_666 9_666
Ge2 Cu1 Hf3 90.83(3) 9_666 9_666
Ge3 Cu1 Hf3 59.78(3) 1_655 9_666
Ge3 Cu1 Hf3 59.78(3) . 9_666
Cu1 Cu1 Hf3 117.022(13) 3_545 9_666
Cu1 Cu1 Hf3 62.978(13) 3_655 9_666
Cu1 Cu1 Hf3 117.022(13) 3_645 9_666
Cu1 Cu1 Hf3 62.978(13) 3 9_666
Sb2 Cu1 Hf3 90.83(3) 9_656 9_656
Ge2 Cu1 Hf3 90.83(3) 9_656 9_656
Sb2 Cu1 Hf3 170.79(5) 9_666 9_656
Ge2 Cu1 Hf3 170.79(5) 9_666 9_656
Ge3 Cu1 Hf3 59.78(3) 1_655 9_656
Ge3 Cu1 Hf3 59.78(3) . 9_656
Cu1 Cu1 Hf3 62.978(13) 3_545 9_656
Cu1 Cu1 Hf3 117.022(13) 3_655 9_656
Cu1 Cu1 Hf3 62.978(13) 3_645 9_656
Cu1 Cu1 Hf3 117.022(13) 3 9_656
Hf3 Cu1 Hf3 79.96(4) 9_666 9_656
Sb1 Ge1 Sb1 180.0 3_655 3_545
Sb1 Ge1 Ge1 0.00(5) 3_655 3_655
Sb1 Ge1 Ge1 180.0 3_545 3_655
Sb1 Ge1 Ge1 180.0 3_655 3_545
Sb1 Ge1 Ge1 0.00(5) 3_545 3_545
Ge1 Ge1 Ge1 180.0 3_655 3_545
Sb1 Ge1 Sb1 90.0 3_655 3
Sb1 Ge1 Sb1 90.0 3_545 3
Ge1 Ge1 Sb1 90.0 3_655 3
Ge1 Ge1 Sb1 90.0 3_545 3
Sb1 Ge1 Sb1 90.0 3_655 3_645
Sb1 Ge1 Sb1 90.0 3_545 3_645
Ge1 Ge1 Sb1 90.0 3_655 3_645
Ge1 Ge1 Sb1 90.0 3_545 3_645
Sb1 Ge1 Sb1 180.0 3 3_645
Sb1 Ge1 Ge1 90.0 3_655 3_645
Sb1 Ge1 Ge1 90.0 3_545 3_645
Ge1 Ge1 Ge1 90.0 3_655 3_645
Ge1 Ge1 Ge1 90.0 3_545 3_645
Sb1 Ge1 Ge1 180.0 3 3_645
Sb1 Ge1 Ge1 0.00(5) 3_645 3_645
Sb1 Ge1 Ge1 90.0 3_655 3
Sb1 Ge1 Ge1 90.0 3_545 3
Ge1 Ge1 Ge1 90.0 3_655 3
Ge1 Ge1 Ge1 90.0 3_545 3
Sb1 Ge1 Ge1 0.00(5) 3 3
Sb1 Ge1 Ge1 180.0 3_645 3
Ge1 Ge1 Ge1 180.0 3_645 3
Sb1 Ge1 Hf2 118.032(11) 3_655 9_656
Sb1 Ge1 Hf2 61.968(11) 3_545 9_656
Ge1 Ge1 Hf2 118.032(11) 3_655 9_656
Ge1 Ge1 Hf2 61.968(11) 3_545 9_656
Sb1 Ge1 Hf2 118.032(11) 3 9_656
Sb1 Ge1 Hf2 61.968(11) 3_645 9_656
Ge1 Ge1 Hf2 61.968(11) 3_645 9_656
Ge1 Ge1 Hf2 118.032(11) 3 9_656
Sb1 Ge1 Hf2 61.968(11) 3_655 9_666
Sb1 Ge1 Hf2 118.032(11) 3_545 9_666
Ge1 Ge1 Hf2 61.968(11) 3_655 9_666
Ge1 Ge1 Hf2 118.032(11) 3_545 9_666
Sb1 Ge1 Hf2 61.968(11) 3 9_666
Sb1 Ge1 Hf2 118.032(11) 3_645 9_666
Ge1 Ge1 Hf2 118.032(11) 3_645 9_666
Ge1 Ge1 Hf2 61.968(11) 3 9_666
Hf2 Ge1 Hf2 83.31(4) 9_656 9_666
Sb1 Ge1 Hf1 62.372(11) 3_655 1_655
Sb1 Ge1 Hf1 117.628(11) 3_545 1_655
Ge1 Ge1 Hf1 62.372(11) 3_655 1_655
Ge1 Ge1 Hf1 117.628(11) 3_545 1_655
Sb1 Ge1 Hf1 117.628(11) 3 1_655
Sb1 Ge1 Hf1 62.372(11) 3_645 1_655
Ge1 Ge1 Hf1 62.372(11) 3_645 1_655
Ge1 Ge1 Hf1 117.628(11) 3 1_655
Hf2 Ge1 Hf1 124.337(11) 9_656 1_655
Hf2 Ge1 Hf1 124.337(11) 9_666 1_655
Sb1 Ge1 Hf1 117.628(11) 3_655 .
Sb1 Ge1 Hf1 62.372(11) 3_545 .
Ge1 Ge1 Hf1 117.628(11) 3_655 .
Ge1 Ge1 Hf1 62.372(11) 3_545 .
Sb1 Ge1 Hf1 62.372(11) 3 .
Sb1 Ge1 Hf1 117.628(11) 3_645 .
Ge1 Ge1 Hf1 117.628(11) 3_645 .
Ge1 Ge1 Hf1 62.372(11) 3 .
Hf2 Ge1 Hf1 124.337(11) 9_656 .
Hf2 Ge1 Hf1 124.337(11) 9_666 .
Hf1 Ge1 Hf1 81.96(4) 1_655 .
Cu1 Ge2 Cu1 64.71(4) 11_566 9_656
Cu1 Ge2 Cu1 98.37(8) 11_566 11_666
Cu1 Ge2 Cu1 64.71(4) 9_656 11_666
Cu1 Ge2 Cu1 64.71(4) 11_566 9_666
Cu1 Ge2 Cu1 98.37(8) 9_656 9_666
Cu1 Ge2 Cu1 64.71(4) 11_666 9_666
Cu1 Ge2 Hf1 135.09(3) 11_566 9_666
Cu1 Ge2 Hf1 135.09(3) 9_656 9_666
Cu1 Ge2 Hf1 71.84(2) 11_666 9_666
Cu1 Ge2 Hf1 71.84(2) 9_666 9_666
Cu1 Ge2 Hf1 71.84(2) 11_566 9_556
Cu1 Ge2 Hf1 71.84(2) 9_656 9_556
Cu1 Ge2 Hf1 135.09(3) 11_666 9_556
Cu1 Ge2 Hf1 135.09(3) 9_666 9_556
Hf1 Ge2 Hf1 144.68(7) 9_666 9_556
Cu1 Ge2 Hf1 71.84(2) 11_566 9_566
Cu1 Ge2 Hf1 135.09(3) 9_656 9_566
Cu1 Ge2 Hf1 135.09(3) 11_666 9_566
Cu1 Ge2 Hf1 71.84(2) 9_666 9_566
Hf1 Ge2 Hf1 84.72(2) 9_666 9_566
Hf1 Ge2 Hf1 84.72(2) 9_556 9_566
Cu1 Ge2 Hf1 135.09(3) 11_566 9_656
Cu1 Ge2 Hf1 71.84(2) 9_656 9_656
Cu1 Ge2 Hf1 71.84(2) 11_666 9_656
Cu1 Ge2 Hf1 135.09(3) 9_666 9_656
Hf1 Ge2 Hf1 84.72(2) 9_666 9_656
Hf1 Ge2 Hf1 84.72(2) 9_556 9_656
Hf1 Ge2 Hf1 144.68(7) 9_566 9_656
Cu1 Ge3 Cu1 64.43(5) 3_545 1_455
Cu1 Ge3 Cu1 64.43(5) 3_545 .
Cu1 Ge3 Cu1 97.87(8) 1_455 .
Cu1 Ge3 Cu1 97.87(8) 3_545 3
Cu1 Ge3 Cu1 64.43(5) 1_455 3
Cu1 Ge3 Cu1 64.43(5) . 3
Cu1 Ge3 Hf3 131.07(4) 3_545 .
Cu1 Ge3 Hf3 131.07(4) 1_455 .
Cu1 Ge3 Hf3 131.07(4) . .
Cu1 Ge3 Hf3 131.07(4) 3 .
Cu1 Ge3 Hf3 131.71(4) 3_545 9_666
Cu1 Ge3 Hf3 131.71(4) 1_455 9_666
Cu1 Ge3 Hf3 68.02(2) . 9_666
Cu1 Ge3 Hf3 68.02(2) 3 9_666
Hf3 Ge3 Hf3 77.20(4) . 9_666
Cu1 Ge3 Hf3 68.02(2) 3_545 9_556
Cu1 Ge3 Hf3 68.02(2) 1_455 9_556
Cu1 Ge3 Hf3 131.71(4) . 9_556
Cu1 Ge3 Hf3 131.71(4) 3 9_556
Hf3 Ge3 Hf3 77.20(4) . 9_556
Hf3 Ge3 Hf3 154.40(8) 9_666 9_556
Cu1 Ge3 Hf3 68.02(2) 3_545 9_656
Cu1 Ge3 Hf3 131.71(4) 1_455 9_656
Cu1 Ge3 Hf3 68.02(2) . 9_656
Cu1 Ge3 Hf3 131.71(4) 3 9_656
Hf3 Ge3 Hf3 77.20(4) . 9_656
Hf3 Ge3 Hf3 87.187(17) 9_666 9_656
Hf3 Ge3 Hf3 87.187(17) 9_556 9_656
Cu1 Ge3 Hf3 131.71(4) 3_545 9_566
Cu1 Ge3 Hf3 68.02(2) 1_455 9_566
Cu1 Ge3 Hf3 131.71(4) . 9_566
Cu1 Ge3 Hf3 68.02(2) 3 9_566
Hf3 Ge3 Hf3 77.20(4) . 9_566
Hf3 Ge3 Hf3 87.187(17) 9_666 9_566
Hf3 Ge3 Hf3 87.187(17) 9_556 9_566
Hf3 Ge3 Hf3 154.40(8) 9_656 9_566
Hf2 Sb3 Hf2 132.81(5) 9_666 9_556
Hf2 Sb3 Hf2 80.779(17) 9_666 9_566
Hf2 Sb3 Hf2 80.779(17) 9_556 9_566
Hf2 Sb3 Hf2 80.779(17) 9_666 9_656
Hf2 Sb3 Hf2 80.779(17) 9_556 9_656
Hf2 Sb3 Hf2 132.81(5) 9_566 9_656
Hf2 Sb3 Hf2 113.60(2) 9_666 1_554
Hf2 Sb3 Hf2 113.60(2) 9_556 1_554
Hf2 Sb3 Hf2 113.60(2) 9_566 1_554
Hf2 Sb3 Hf2 113.60(2) 9_656 1_554
Hf2 Sb3 Sb3 167.99(5) 9_666 9
Hf2 Sb3 Sb3 59.20(2) 9_556 9
Hf2 Sb3 Sb3 103.477(8) 9_566 9
Hf2 Sb3 Sb3 103.477(8) 9_656 9
Hf2 Sb3 Sb3 54.39(3) 1_554 9
Hf2 Sb3 Sb3 59.20(2) 9_666 9_665
Hf2 Sb3 Sb3 167.99(5) 9_556 9_665
Hf2 Sb3 Sb3 103.477(8) 9_566 9_665
Hf2 Sb3 Sb3 103.477(8) 9_656 9_665
Hf2 Sb3 Sb3 54.39(3) 1_554 9_665
Sb3 Sb3 Sb3 108.79(6) 9 9_665
Hf2 Sb3 Sb3 103.477(8) 9_666 9_655
Hf2 Sb3 Sb3 103.477(8) 9_556 9_655
Hf2 Sb3 Sb3 167.99(5) 9_566 9_655
Hf2 Sb3 Sb3 59.20(2) 9_656 9_655
Hf2 Sb3 Sb3 54.39(3) 1_554 9_655
Sb3 Sb3 Sb3 70.19(3) 9 9_655
Sb3 Sb3 Sb3 70.19(3) 9_665 9_655
Hf2 Sb3 Sb3 103.477(8) 9_666 9_565
Hf2 Sb3 Sb3 103.477(8) 9_556 9_565
Hf2 Sb3 Sb3 59.20(2) 9_566 9_565
Hf2 Sb3 Sb3 167.99(5) 9_656 9_565
Hf2 Sb3 Sb3 54.39(3) 1_554 9_565
Sb3 Sb3 Sb3 70.19(3) 9 9_565
Sb3 Sb3 Sb3 70.19(3) 9_665 9_565
Sb3 Sb3 Sb3 108.79(6) 9_655 9_565

loop_
_geom_bond_atom_site_label_1
_geom_bond_atom_site_label_2
_geom_bond_distance
_geom_bond_site_symmetry_2
Hf1 Sb2 2.8216(7) 9_666
Hf1 Ge2 2.8216(7) 9_666
Hf1 Sb2 2.8216(7) 9_556
Hf1 Ge2 2.8216(7) 9_556
Hf1 Sb2 2.8216(7) 9_566
Hf1 Sb2 2.8216(7) 9_656
Hf1 Ge2 2.8216(7) 9_566
Hf1 Ge2 2.8216(7) 9_656
Hf1 Ge1 2.8990(11) 1_455
Hf1 Ge1 2.8990(11) 3_545
Hf1 Sb1 2.8990(11) 1_455
Hf1 Sb1 2.8990(11) 3_545
Hf2 Sb1 2.8604(11) 11_566
Hf2 Ge1 2.8604(11) 9_656
Hf2 Sb1 2.8604(11) 9_656
Hf2 Ge1 2.8604(11) 11_566
Hf2 Sb1 2.8604(11) 11_666
Hf2 Ge1 2.8604(11) 11_666
Hf2 Sb1 2.8604(11) 9_666
Hf2 Ge1 2.8604(11) 9_666
Hf2 Sb3 2.9340(6) 9_666
Hf2 Sb3 2.9340(6) 9_556
Hf2 Sb3 2.9340(6) 9_566
Hf2 Sb3 2.9340(6) 9_656
Hf3 Ge3 2.730(2) .
Hf3 Ge3 2.7571(6) 9_666
Hf3 Ge3 2.7571(6) 9_556
Hf3 Ge3 2.7571(6) 9_566
Hf3 Ge3 2.7571(6) 9_656
Hf3 Cu1 2.9589(13) 11_666
Hf3 Cu1 2.9589(13) 9_666
Hf3 Cu1 2.9589(13) 9_656
Hf3 Cu1 2.9589(13) 11_566
Hf3 Hf3 3.4233(9) 9_556
Hf3 Hf3 3.4233(9) 9_656
Hf3 Hf3 3.4233(9) 9_566
Cu1 Sb2 2.5120(14) 9_656
Cu1 Ge2 2.5120(14) 9_656
Cu1 Sb2 2.5120(14) 9_666
Cu1 Ge2 2.5120(14) 9_666
Cu1 Ge3 2.5216(16) 1_655
Cu1 Ge3 2.5216(16) .
Cu1 Cu1 2.6886(4) 3_545
Cu1 Cu1 2.6886(4) 3_655
Cu1 Cu1 2.6886(4) 3_645
Cu1 Cu1 2.6886(4) 3
Cu1 Hf3 2.9589(13) 9_666
Cu1 Hf3 2.9589(13) 9_656
Ge1 Sb1 2.6886(4) 3_655
Ge1 Sb1 2.6886(4) 3_545
Ge1 Ge1 2.6886(4) 3_655
Ge1 Ge1 2.6886(4) 3_545
Ge1 Sb1 2.6886(4) 3
Ge1 Sb1 2.6886(4) 3_645
Ge1 Ge1 2.6886(4) 3_645
Ge1 Ge1 2.6886(4) 3
Ge1 Hf2 2.8604(10) 9_656
Ge1 Hf2 2.8604(11) 9_666
Ge1 Hf1 2.8990(11) 1_655
Ge2 Cu1 2.5120(14) 11_566
Ge2 Cu1 2.5120(14) 9_656
Ge2 Cu1 2.5120(14) 11_666
Ge2 Cu1 2.5120(14) 9_666
Ge2 Hf1 2.8216(7) 9_666
Ge2 Hf1 2.8216(7) 9_556
Ge2 Hf1 2.8216(7) 9_566
Ge2 Hf1 2.8216(7) 9_656
Ge3 Cu1 2.5216(16) 3_545
Ge3 Cu1 2.5216(16) 1_455
Ge3 Cu1 2.5216(16) 3
Ge3 Hf3 2.7571(6) 9_666
Ge3 Hf3 2.7571(6) 9_556
Ge3 Hf3 2.7571(6) 9_656
Ge3 Hf3 2.7571(6) 9_566
Sb3 Hf2 2.9340(6) 9_666
Sb3 Hf2 2.9340(6) 9_556
Sb3 Hf2 2.9340(6) 9_566
Sb3 Hf2 2.9340(6) 9_656
Sb3 Hf2 3.0997(14) 1_554
Sb3 Sb3 3.3069(13) 9
Sb3 Sb3 3.3069(13) 9_665
Sb3 Sb3 3.3069(13) 9_655
Sb3 Sb3 3.3069(13) 9_565
